data_7031004
loop_
_publ_author_name
'Lin, Chang-Gen'
'Chen, Wei'
'Long, De-Liang'
'Cronin, Leroy'
'Song, Yu-Fei'

_publ_section_title
;
 Step-by-step covalent modification of Cr-templated Anderson-type
 polyoxometalates.
;
_journal_issue 23
_journal_name_full 'Dalton transactions (Cambridge, England : 2003)'
_journal_page_first 8587
_journal_page_last 8590
_journal_paper_doi 10.1039/c4dt00033a
_journal_volume 43
_journal_year 2014
_chemical_formula_sum 'C53 H142 Cr Mo6 N3 O35'
_chemical_formula_weight 2009.34
_chemical_name_systematic
;
 ?
;
_space_group_IT_number 19
_symmetry_cell_setting orthorhombic
_symmetry_space_group_name_Hall 'P 2ac 2ab'
_symmetry_space_group_name_H-M 'P 21 21 21'
_atom_sites_solution_hydrogens geom
_atom_sites_solution_primary direct
_atom_sites_solution_secondary difmap
_audit_creation_method SHELXL-97
_cell_angle_alpha 90.00
_cell_angle_beta 90.00
_cell_angle_gamma 90.00
_cell_formula_units_Z 4
_cell_length_a 15.164(3)
_cell_length_b 21.818(4)
_cell_length_c 25.095(5)
_cell_measurement_reflns_used 32886
_cell_measurement_temperature 153(2)
_cell_measurement_theta_max 31.0
_cell_measurement_theta_min 2.11
_cell_volume 8303(3)
_computing_cell_refinement 'CrystalClear (Rigaku Inc., 2008)'
_computing_data_collection 'CrystalClear (Rigaku Inc., 2008)'
_computing_data_reduction 'CrystalClear (Rigaku Inc., 2008)'
_computing_structure_refinement 'SHELXL-97 (Sheldrick, 2008)'
_computing_structure_solution 'SHELXS-97 (Sheldrick, 2008)'
_diffrn_ambient_temperature 153(2)
_diffrn_measured_fraction_theta_full 0.997
_diffrn_measured_fraction_theta_max 0.997
_diffrn_measurement_device_type Rigaku
_diffrn_measurement_method '\w & \p scans'
_diffrn_radiation_monochromator graphite
_diffrn_radiation_source 'fine-focus sealed tube'
_diffrn_radiation_type MoK\a
_diffrn_radiation_wavelength 0.71073
_diffrn_reflns_av_R_equivalents 0.0480
_diffrn_reflns_av_sigmaI/netI 0.0504
_diffrn_reflns_limit_h_max 18
_diffrn_reflns_limit_h_min -18
_diffrn_reflns_limit_k_max 21
_diffrn_reflns_limit_k_min -26
_diffrn_reflns_limit_l_max 30
_diffrn_reflns_limit_l_min -30
_diffrn_reflns_number 48873
_diffrn_reflns_theta_full 26.00
_diffrn_reflns_theta_max 26.00
_diffrn_reflns_theta_min 2.30
_diffrn_standards_decay_% none
_exptl_absorpt_coefficient_mu 1.083
_exptl_absorpt_correction_T_max 1.000
_exptl_absorpt_correction_T_min 0.746
_exptl_absorpt_correction_type empirical
_exptl_absorpt_process_details DTABSCOR
_exptl_crystal_colour violet
_exptl_crystal_density_diffrn 1.607
_exptl_crystal_density_meas ?
_exptl_crystal_density_method 'not measured'
_exptl_crystal_description chunk
_exptl_crystal_F_000 4148
_exptl_crystal_size_max 0.56
_exptl_crystal_size_mid 0.52
_exptl_crystal_size_min 0.27
_refine_diff_density_max 1.02
_refine_diff_density_min -0.62
_refine_diff_density_rms 0.09
_refine_ls_abs_structure_details 'Flack H D (1983), Acta Cryst. A39, 876-881'
_refine_ls_abs_structure_Flack -0.01(3)
_refine_ls_extinction_coef 0.00067(5)
_refine_ls_extinction_expression Fc^*^=kFc[1+0.001xFc^2^\l^3^/sin(2\q)]^-1/4^
_refine_ls_extinction_method SHELXL
_refine_ls_goodness_of_fit_ref 1.083
_refine_ls_hydrogen_treatment constr
_refine_ls_matrix_type full
_refine_ls_number_parameters 890
_refine_ls_number_reflns 16248
_refine_ls_number_restraints 5
_refine_ls_restrained_S_all 1.085
_refine_ls_R_factor_all 0.0415
_refine_ls_R_factor_gt 0.0403
_refine_ls_shift/su_max 0.003
_refine_ls_shift/su_mean 0.000
_refine_ls_structure_factor_coef Fsqd
_refine_ls_weighting_details 'calc w=1/[\s^2^(Fo^2^)+(0.0377P)^2^+8.5657P] where P=(Fo^2^+2Fc^2^)/3'
_refine_ls_weighting_scheme calc
_refine_ls_wR_factor_gt 0.0970
_refine_ls_wR_factor_ref 0.0979
_reflns_number_gt 15883
_reflns_number_total 16248
_reflns_threshold_expression >2\s(I)
_cod_data_source_file c4dt00033a2.cif
_cod_data_source_block 2
_cod_depositor_comments
;
The following automatic conversions were performed:

'_symmetry_cell_setting' value 'Orthorhombic' changed to
'orthorhombic' according to
/usr/data/users/saulius/crontab/automatic-downloads/rss-feeds/RSC/lib/dictionaries/cif_core.dic
dictionary named 'cif_core.dic' version 2.4.2 from 2011-04-26.

Automatic conversion script
Id: cif_fix_values 2281 2013-09-26 08:29:07Z andrius 

The following automatic conversions were performed:

'_exptl_crystal_density_meas' value 'none' was changed to '?' - the
value is perceived as not measured.

Automatic conversion script
Id: cif_fix_values 3008 2015-01-20 13:52:24Z robertas 
;
_cod_original_sg_symbol_H-M P2(1)2(1)2(1)
_cod_database_code 7031004

loop_
_symmetry_equiv_pos_as_xyz
'x, y, z'
'-x+1/2, -y, z+1/2'
'-x, y+1/2, -z+1/2'
'x+1/2, -y+1/2, -z'

loop_
_atom_site_label
_atom_site_type_symbol
_atom_site_fract_x
_atom_site_fract_y
_atom_site_fract_z
_atom_site_U_iso_or_equiv
_atom_site_adp_type
_atom_site_occupancy
_atom_site_symmetry_multiplicity
_atom_site_calc_flag
_atom_site_refinement_flags
_atom_site_disorder_assembly
_atom_site_disorder_group
Mo1 Mo 0.01537(3) 0.84271(2) 0.803113(16) 0.01661(9) Uani 1 1 d . . .
Mo2 Mo 0.02106(3) 0.793658(19) 0.677999(17) 0.01745(9) Uani 1 1 d . . .
Mo3 Mo 0.21691(3) 0.77426(2) 0.617477(16) 0.02052(10) Uani 1 1 d . . .
Mo4 Mo 0.40471(3) 0.79828(2) 0.684270(17) 0.01958(10) Uani 1 1 d . . .
Mo5 Mo 0.39703(3) 0.84665(2) 0.811729(17) 0.02095(10) Uani 1 1 d . . .
Mo6 Mo 0.20204(3) 0.86954(2) 0.870298(16) 0.01852(10) Uani 1 1 d . . .
Cr1 Cr 0.21009(5) 0.81921(3) 0.74459(3) 0.01382(14) Uani 1 1 d . . .
O1 O 0.1530(2) 0.88677(15) 0.78282(13) 0.0150(7) Uani 1 1 d . . .
O2 O 0.0982(2) 0.77452(15) 0.75532(13) 0.0172(7) Uani 1 1 d . . .
H2 H 0.1013 0.7312 0.7683 0.021 Uiso 1 1 calc R . .
O3 O -0.0230(2) 0.91216(17) 0.82526(14) 0.0244(8) Uani 1 1 d . . .
O4 O -0.0048(2) 0.85741(16) 0.72833(14) 0.0205(7) Uani 1 1 d . . .
O5 O -0.0660(2) 0.79065(17) 0.81677(14) 0.0242(8) Uani 1 1 d . . .
O6 O -0.0562(2) 0.73893(17) 0.69193(15) 0.0269(8) Uani 1 1 d . . .
O7 O -0.0163(2) 0.83064(17) 0.62291(14) 0.0277(8) Uani 1 1 d . . .
O8 O 0.1098(2) 0.74023(16) 0.64702(14) 0.0223(8) Uani 1 1 d . . .
O9 O 0.1578(2) 0.84499(15) 0.67652(13) 0.0159(7) Uani 1 1 d . . .
O10 O 0.1795(2) 0.81570(18) 0.56512(15) 0.0299(9) Uani 1 1 d . . .
O11 O 0.2571(3) 0.70778(19) 0.59112(17) 0.0349(10) Uani 1 1 d . . .
O12 O 0.3227(2) 0.82077(16) 0.62944(13) 0.0211(7) Uani 1 1 d . . .
O13 O 0.2686(2) 0.75418(15) 0.70325(13) 0.0190(7) Uani 1 1 d . . .
H13 H 0.2667 0.7111 0.7169 0.023 Uiso 1 1 calc R . .
O14 O 0.4469(2) 0.73097(18) 0.66080(16) 0.0295(9) Uani 1 1 d . . .
O15 O 0.4822(2) 0.85193(18) 0.67023(15) 0.0287(8) Uani 1 1 d . . .
O16 O 0.4233(2) 0.78424(17) 0.75909(15) 0.0254(8) Uani 1 1 d . . .
O17 O 0.4729(2) 0.90165(18) 0.79600(16) 0.0296(9) Uani 1 1 d . . .
O18 O 0.3176(2) 0.86753(15) 0.73214(13) 0.0160(7) Uani 1 1 d . . .
O19 O 0.4370(2) 0.81072(18) 0.86658(15) 0.0305(9) Uani 1 1 d . . .
O20 O 0.2633(2) 0.79788(15) 0.81406(14) 0.0193(7) Uani 1 1 d . . .
H20 H 0.2621 0.7539 0.8254 0.023 Uiso 1 1 calc R . .
O21 O 0.3102(2) 0.90134(16) 0.84133(14) 0.0223(8) Uani 1 1 d . . .
O22 O 0.1583(2) 0.93840(18) 0.88958(15) 0.0277(8) Uani 1 1 d . . .
O23 O 0.2353(2) 0.83474(19) 0.92751(14) 0.0288(9) Uani 1 1 d . . .
O24 O 0.0971(2) 0.82123(16) 0.85801(13) 0.0218(7) Uani 1 1 d . . .
O26 O 0.4576(3) 0.6058(2) 0.6868(3) 0.0722(18) Uani 1 1 d . . .
O27 O 0.0951(3) 0.6528(2) 0.78244(19) 0.0439(11) Uani 1 1 d . . .
O28 O 0.2667(4) 0.6743(3) 0.8039(4) 0.116(3) Uani 1 1 d . . .
O29 O 0.2914(4) 0.5925(2) 0.6443(3) 0.0716(17) Uani 1 1 d . . .
O30 O 0.0819(3) 0.15525(19) 0.69643(16) 0.0407(10) Uani 1 1 d . . .
O31 O 0.2473(3) 0.0547(2) 0.8717(2) 0.0483(12) Uani 1 1 d . . .
O32 O 0.1281(3) 0.11892(19) 0.80153(17) 0.0378(10) Uani 1 1 d . . .
O33 O 0.5902(4) 0.5267(2) 0.6727(3) 0.0793(19) Uani 1 1 d . . .
O34 O 0.4356(5) 0.6600(3) 0.7896(4) 0.120(3) Uani 1 1 d . . .
O35 O 0.1268(3) 0.61846(19) 0.6788(2) 0.0465(12) Uani 1 1 d . . .
O36 O 0.9883(3) 0.54277(19) 0.6478(2) 0.0461(12) Uani 1 1 d . . .
N1 N 0.4452(3) 0.8401(2) 0.49134(17) 0.0251(10) Uani 1 1 d . . .
N2 N 0.4299(3) 0.79234(19) 0.03835(17) 0.0205(9) Uani 1 1 d . . .
N3 N 0.7229(3) 0.9168(2) 0.74760(18) 0.0276(10) Uani 1 1 d . E .
C1 C 0.2094(3) 0.9482(2) 0.70643(19) 0.0188(9) Uani 1 1 d . . .
C2 C 0.1625(3) 0.9103(2) 0.66416(19) 0.0195(10) Uani 1 1 d . . .
H2A H 0.1019 0.9263 0.6597 0.023 Uiso 1 1 calc R . .
H2B H 0.1936 0.9156 0.6298 0.023 Uiso 1 1 calc R . .
C3 C 0.3055(3) 0.9296(2) 0.7127(2) 0.0220(11) Uani 1 1 d . . .
H3A H 0.3353 0.9336 0.6777 0.026 Uiso 1 1 calc R . .
H3B H 0.3345 0.9583 0.7377 0.026 Uiso 1 1 calc R . .
C4 C 0.1598(3) 0.9469(2) 0.7597(2) 0.0204(10) Uani 1 1 d . . .
H4A H 0.1903 0.9742 0.7852 0.024 Uiso 1 1 calc R . .
H4B H 0.0996 0.9634 0.7541 0.024 Uiso 1 1 calc R . .
C5 C 0.2094(3) 1.0155(2) 0.6869(2) 0.0250(11) Uani 1 1 d . . .
H4C H 0.2401 1.0181 0.6526 0.038 Uiso 1 1 calc R . .
H4D H 0.2397 1.0413 0.7131 0.038 Uiso 1 1 calc R . .
H4E H 0.1485 1.0297 0.6827 0.038 Uiso 1 1 calc R . .
C11 C 0.5318(4) 0.8682(3) 0.4712(2) 0.0288(12) Uani 1 1 d . . .
H11A H 0.5645 0.8364 0.4512 0.035 Uiso 1 1 calc R . .
H11B H 0.5173 0.9015 0.4458 0.035 Uiso 1 1 calc R . .
C12 C 0.5922(4) 0.8941(3) 0.5140(2) 0.0308(12) Uani 1 1 d . . .
H12A H 0.5646 0.9306 0.5304 0.037 Uiso 1 1 calc R . .
H12B H 0.6015 0.8631 0.5422 0.037 Uiso 1 1 calc R . .
C13 C 0.6797(4) 0.9116(3) 0.4893(3) 0.0385(15) Uani 1 1 d . . .
H13A H 0.7109 0.8738 0.4782 0.046 Uiso 1 1 calc R . .
H13B H 0.6687 0.9365 0.4570 0.046 Uiso 1 1 calc R . .
C14 C 0.7379(5) 0.9470(3) 0.5265(3) 0.057(2) Uani 1 1 d . . .
H14A H 0.7476 0.9232 0.5590 0.085 Uiso 1 1 calc R . .
H14B H 0.7095 0.9860 0.5355 0.085 Uiso 1 1 calc R . .
H14C H 0.7946 0.9551 0.5091 0.085 Uiso 1 1 calc R . .
C15 C 0.3918(4) 0.8235(3) 0.4424(2) 0.0324(13) Uani 1 1 d . B .
H15A H 0.3779 0.8617 0.4229 0.039 Uiso 1 1 calc R . .
H15B H 0.4293 0.7981 0.4188 0.039 Uiso 1 1 calc R . .
C16 C 0.3076(6) 0.7898(6) 0.4521(3) 0.061(4) Uani 0.70 1 d P . .
H16A H 0.3204 0.7514 0.4716 0.073 Uiso 0.70 1 calc PR A 1
H16B H 0.2686 0.8152 0.4748 0.073 Uiso 0.70 1 calc PR A 1
C17 C 0.2613(6) 0.7750(4) 0.4020(3) 0.068(3) Uani 1 1 d . B 1
H17A H 0.2286 0.8121 0.3908 0.082 Uiso 1 1 calc R B 1
H17B H 0.3068 0.7673 0.3745 0.082 Uiso 1 1 calc R B 1
C18 C 0.1995(8) 0.7235(5) 0.4005(4) 0.054(3) Uani 0.70 1 d P B 1
H18A H 0.1680 0.7211 0.4345 0.081 Uiso 0.70 1 calc PR B 1
H18B H 0.2320 0.6854 0.3945 0.081 Uiso 0.70 1 calc PR B 1
H18C H 0.1570 0.7297 0.3716 0.081 Uiso 0.70 1 calc PR B 1
C18' C 0.2690(13) 0.7148(9) 0.4039(8) 0.031(4) Uiso 0.30 1 d P C 2
C19 C 0.3960(4) 0.8843(2) 0.5270(2) 0.0264(11) Uani 1 1 d . . .
H19A H 0.4316 0.8907 0.5596 0.032 Uiso 1 1 calc R . .
H19B H 0.3401 0.8646 0.5380 0.032 Uiso 1 1 calc R . .
C20 C 0.3742(4) 0.9467(3) 0.5035(2) 0.0304(12) Uani 1 1 d . . .
H20A H 0.4288 0.9667 0.4906 0.036 Uiso 1 1 calc R . .
H20B H 0.3336 0.9418 0.4729 0.036 Uiso 1 1 calc R . .
C21 C 0.3314(5) 0.9861(3) 0.5457(3) 0.0446(17) Uani 1 1 d . . .
H21A H 0.3668 0.9835 0.5788 0.053 Uiso 1 1 calc R . .
H21B H 0.2721 0.9695 0.5536 0.053 Uiso 1 1 calc R . .
C22 C 0.3221(4) 1.0528(3) 0.5303(3) 0.0422(16) Uani 1 1 d . . .
H22A H 0.2863 1.0561 0.4980 0.063 Uiso 1 1 calc R . .
H22B H 0.3807 1.0703 0.5238 0.063 Uiso 1 1 calc R . .
H22C H 0.2934 1.0753 0.5594 0.063 Uiso 1 1 calc R . .
C23 C 0.4642(4) 0.7838(3) 0.5260(2) 0.0284(12) Uani 1 1 d . . .
H23A H 0.4943 0.7974 0.5590 0.034 Uiso 1 1 calc R . .
H23B H 0.4074 0.7650 0.5366 0.034 Uiso 1 1 calc R . .
C24 C 0.5210(4) 0.7348(2) 0.4989(2) 0.0314(12) Uani 1 1 d . . .
H24A H 0.5824 0.7497 0.4953 0.038 Uiso 1 1 calc R . .
H24B H 0.4978 0.7261 0.4628 0.038 Uiso 1 1 calc R . .
C25 C 0.5192(4) 0.6759(3) 0.5330(2) 0.0360(14) Uani 1 1 d . . .
H25A H 0.5695 0.6494 0.5227 0.043 Uiso 1 1 calc R . .
H25B H 0.5264 0.6869 0.5710 0.043 Uiso 1 1 calc R . .
C26 C 0.4326(5) 0.6398(3) 0.5260(4) 0.057(2) Uani 1 1 d . . .
H26A H 0.4236 0.6306 0.4881 0.086 Uiso 1 1 calc R . .
H26B H 0.3832 0.6645 0.5391 0.086 Uiso 1 1 calc R . .
H26C H 0.4359 0.6015 0.5462 0.086 Uiso 1 1 calc R . .
C27 C 0.3586(3) 0.7968(2) 0.08090(19) 0.0206(10) Uani 1 1 d . . .
H27A H 0.3718 0.7661 0.1089 0.025 Uiso 1 1 calc R . .
H27B H 0.3627 0.8378 0.0976 0.025 Uiso 1 1 calc R . .
C28 C 0.2650(3) 0.7874(3) 0.0631(2) 0.0248(11) Uani 1 1 d . . .
H28A H 0.2576 0.7453 0.0491 0.030 Uiso 1 1 calc R . .
H28B H 0.2504 0.8167 0.0343 0.030 Uiso 1 1 calc R . .
C29 C 0.2040(4) 0.7973(3) 0.1105(2) 0.0322(12) Uani 1 1 d . . .
H29A H 0.2192 0.7672 0.1385 0.039 Uiso 1 1 calc R . .
H29B H 0.2152 0.8387 0.1253 0.039 Uiso 1 1 calc R . .
C30 C 0.1076(4) 0.7918(3) 0.0982(3) 0.0440(16) Uani 1 1 d . . .
H30A H 0.0944 0.7497 0.0870 0.066 Uiso 1 1 calc R . .
H30B H 0.0921 0.8202 0.0695 0.066 Uiso 1 1 calc R . .
H30C H 0.0731 0.8017 0.1301 0.066 Uiso 1 1 calc R . .
C31 C 0.4250(3) 0.7316(2) 0.0093(2) 0.0248(11) Uani 1 1 d . . .
H31A H 0.4714 0.7308 -0.0184 0.030 Uiso 1 1 calc R . .
H31B H 0.3673 0.7290 -0.0091 0.030 Uiso 1 1 calc R . .
C32 C 0.4357(4) 0.6750(2) 0.0445(2) 0.0293(12) Uani 1 1 d . . .
H32A H 0.3904 0.6752 0.0729 0.035 Uiso 1 1 calc R . .
H32B H 0.4945 0.6754 0.0616 0.035 Uiso 1 1 calc R . .
C33 C 0.4257(4) 0.6175(3) 0.0103(2) 0.0317(13) Uani 1 1 d . . .
H33A H 0.3652 0.6159 -0.0046 0.038 Uiso 1 1 calc R . .
H33B H 0.4677 0.6193 -0.0199 0.038 Uiso 1 1 calc R . .
C34 C 0.4430(4) 0.5596(3) 0.0427(3) 0.0399(15) Uani 1 1 d . . .
H34A H 0.3976 0.5554 0.0704 0.060 Uiso 1 1 calc R . .
H34B H 0.5012 0.5623 0.0595 0.060 Uiso 1 1 calc R . .
H34C H 0.4412 0.5238 0.0192 0.060 Uiso 1 1 calc R . .
C35 C 0.5173(3) 0.7994(3) 0.0676(2) 0.0257(11) Uani 1 1 d . . .
H35A H 0.5184 0.8403 0.0847 0.031 Uiso 1 1 calc R . .
H35B H 0.5198 0.7684 0.0964 0.031 Uiso 1 1 calc R . .
C36 C 0.5993(3) 0.7929(3) 0.0336(3) 0.0367(14) Uani 1 1 d . . .
H36A H 0.5946 0.8200 0.0020 0.044 Uiso 1 1 calc R . .
H36B H 0.6046 0.7501 0.0209 0.044 Uiso 1 1 calc R . .
C37 C 0.6820(4) 0.8103(3) 0.0662(3) 0.0434(17) Uani 1 1 d . . .
H37A H 0.6794 0.7895 0.1012 0.052 Uiso 1 1 calc R . .
H37B H 0.7351 0.7953 0.0473 0.052 Uiso 1 1 calc R . .
C38 C 0.6905(4) 0.8797(3) 0.0751(3) 0.0527(19) Uani 1 1 d . . .
H38A H 0.6409 0.8942 0.0967 0.079 Uiso 1 1 calc R . .
H38B H 0.6901 0.9008 0.0406 0.079 Uiso 1 1 calc R . .
H38C H 0.7460 0.8884 0.0936 0.079 Uiso 1 1 calc R . .
C39 C 0.4177(3) 0.8413(2) -0.0042(2) 0.0245(11) Uani 1 1 d . . .
H39A H 0.4615 0.8338 -0.0327 0.029 Uiso 1 1 calc R . .
H39B H 0.3585 0.8358 -0.0201 0.029 Uiso 1 1 calc R . .
C40 C 0.4262(4) 0.9069(3) 0.0131(2) 0.0296(12) Uani 1 1 d . . .
H40A H 0.4871 0.9148 0.0256 0.036 Uiso 1 1 calc R . .
H40B H 0.3853 0.9151 0.0430 0.036 Uiso 1 1 calc R . .
C41 C 0.4046(4) 0.9493(3) -0.0337(2) 0.0371(14) Uani 1 1 d . . .
H41A H 0.4460 0.9409 -0.0633 0.045 Uiso 1 1 calc R . .
H41B H 0.3442 0.9404 -0.0464 0.045 Uiso 1 1 calc R . .
C42 C 0.4108(6) 1.0160(3) -0.0188(3) 0.064(2) Uani 1 1 d . . .
H42A H 0.4698 1.0248 -0.0049 0.096 Uiso 1 1 calc R . .
H42B H 0.3667 1.0254 0.0086 0.096 Uiso 1 1 calc R . .
H42C H 0.3997 1.0413 -0.0504 0.096 Uiso 1 1 calc R . .
C43 C 0.8043(3) 0.9551(3) 0.7372(2) 0.0313(13) Uani 1 1 d . . .
H43A H 0.8521 0.9404 0.7609 0.038 Uiso 1 1 calc R . .
H43B H 0.7913 0.9981 0.7473 0.038 Uiso 1 1 calc R . .
C44 C 0.8380(4) 0.9546(3) 0.6804(3) 0.0362(14) Uani 1 1 d . . .
H44A H 0.8520 0.9119 0.6698 0.043 Uiso 1 1 calc R . .
H44B H 0.7914 0.9700 0.6563 0.043 Uiso 1 1 calc R . .
C45 C 0.9196(4) 0.9939(3) 0.6745(3) 0.0342(14) Uani 1 1 d . . .
H45A H 0.9048 1.0368 0.6838 0.041 Uiso 1 1 calc R . .
H45B H 0.9651 0.9796 0.6999 0.041 Uiso 1 1 calc R . .
C46 C 0.9568(4) 0.9920(3) 0.6186(3) 0.0437(16) Uani 1 1 d . . .
H46A H 0.9115 1.0050 0.5932 0.066 Uiso 1 1 calc R . .
H46B H 0.9756 0.9501 0.6103 0.066 Uiso 1 1 calc R . .
H46C H 1.0076 1.0197 0.6162 0.066 Uiso 1 1 calc R . .
C47 C 0.6904(4) 0.9279(3) 0.8046(2) 0.0406(15) Uani 1 1 d . . .
H47A H 0.6843 0.9726 0.8099 0.049 Uiso 1 1 calc R . .
H47B H 0.6308 0.9097 0.8080 0.049 Uiso 1 1 calc R . .
C48 C 0.7478(4) 0.9025(4) 0.8493(3) 0.052(2) Uani 1 1 d . . .
H48A H 0.7480 0.8571 0.8483 0.062 Uiso 1 1 calc R . .
H48B H 0.8092 0.9172 0.8454 0.062 Uiso 1 1 calc R . .
C49 C 0.7088(7) 0.9249(5) 0.9014(4) 0.087(3) Uiso 1 1 d . . .
H49A H 0.7393 0.9017 0.9299 0.105 Uiso 1 1 calc R . .
H49B H 0.7281 0.9681 0.9052 0.105 Uiso 1 1 calc R . .
C50 C 0.6269(8) 0.9243(6) 0.9136(5) 0.078(4) Uiso 0.70 1 d P . .
H50A H 0.6046 0.8822 0.9116 0.116 Uiso 1 1 calc R . .
H50B H 0.5942 0.9502 0.8886 0.116 Uiso 1 1 calc R . .
H50C H 0.6192 0.9399 0.9499 0.116 Uiso 1 1 calc R . .
C51 C 0.6479(3) 0.9313(3) 0.7094(3) 0.0351(14) Uani 1 1 d . . .
H51A H 0.6674 0.9212 0.6728 0.042 Uiso 1 1 calc R D 1
H51B H 0.5975 0.9043 0.7180 0.042 Uiso 1 1 calc R D 1
C52 C 0.6161(5) 0.9973(3) 0.7101(4) 0.061(2) Uani 1 1 d D E 1
H52A H 0.6654 1.0251 0.7006 0.073 Uiso 1 1 calc R E 1
H52B H 0.5956 1.0081 0.7464 0.073 Uiso 1 1 calc R E 1
C53 C 0.5404(5) 1.0055(4) 0.6702(5) 0.092(4) Uani 1 1 d D E 1
H53A H 0.5069 0.9667 0.6675 0.111 Uiso 1 1 calc R E 1
H53B H 0.4997 1.0376 0.6834 0.111 Uiso 1 1 calc R E 1
C54 C 0.5704(12) 1.0213(9) 0.6219(6) 0.071(5) Uiso 0.50 1 d PD E 1
H54A H 0.5973 0.9855 0.6048 0.106 Uiso 0.50 1 calc PR E 1
H54B H 0.6146 1.0538 0.6256 0.106 Uiso 0.50 1 calc PR E 1
H54C H 0.5213 1.0362 0.6001 0.106 Uiso 0.50 1 calc PR E 1
C54' C 0.5122(16) 1.0661(9) 0.6517(10) 0.052(6) Uiso 0.30 1 d PD F 2
C55 C 0.7487(3) 0.8495(3) 0.7404(2) 0.0277(12) Uani 1 1 d . . .
H55A H 0.7714 0.8442 0.7037 0.033 Uiso 1 1 calc R E .
H55B H 0.7979 0.8405 0.7651 0.033 Uiso 1 1 calc R . .
C56 C 0.6771(4) 0.8019(3) 0.7495(2) 0.0334(13) Uani 1 1 d D E .
H56A H 0.6517 0.8067 0.7856 0.040 Uiso 1 1 calc R . .
H56B H 0.6292 0.8073 0.7231 0.040 Uiso 1 1 calc R . .
C57 C 0.7174(4) 0.7391(3) 0.7437(2) 0.0380(14) Uani 1 1 d D . .
H57A H 0.7581 0.7319 0.7739 0.046 Uiso 1 1 calc R E .
H57B H 0.7525 0.7378 0.7105 0.046 Uiso 1 1 calc R . .
C58 C 0.6496(5) 0.6885(3) 0.7423(3) 0.0538(19) Uani 1 1 d D E .
H58A H 0.6145 0.6895 0.7751 0.081 Uiso 1 1 calc R . .
H58B H 0.6794 0.6488 0.7393 0.081 Uiso 1 1 calc R . .
H58C H 0.6107 0.6943 0.7115 0.081 Uiso 1 1 calc R . .

loop_
_atom_site_aniso_label
_atom_site_aniso_U_11
_atom_site_aniso_U_22
_atom_site_aniso_U_33
_atom_site_aniso_U_23
_atom_site_aniso_U_13
_atom_site_aniso_U_12
Mo1 0.01404(18) 0.0214(2) 0.0144(2) -0.00107(16) 0.00007(15) -0.00134(15)
Mo2 0.01700(19) 0.0194(2) 0.0160(2) -0.00187(17) -0.00257(16) -0.00159(15)
Mo3 0.0209(2) 0.0244(2) 0.0163(2) -0.00565(17) 0.00200(17) -0.00285(17)
Mo4 0.01615(19) 0.0221(2) 0.0204(2) -0.00235(18) 0.00254(16) 0.00021(15)
Mo5 0.01513(19) 0.0288(2) 0.0190(2) -0.00107(18) -0.00270(16) -0.00054(16)
Mo6 0.01726(19) 0.0256(2) 0.01273(19) -0.00082(16) -0.00130(16) -0.00140(16)
Cr1 0.0140(3) 0.0151(3) 0.0124(3) 0.0002(3) -0.0007(3) -0.0004(3)
O1 0.0154(15) 0.0155(17) 0.0141(16) 0.0024(13) 0.0005(13) -0.0015(12)
O2 0.0183(15) 0.0173(17) 0.0160(16) 0.0008(14) 0.0007(13) 0.0002(13)
O3 0.0211(17) 0.029(2) 0.0232(19) -0.0018(16) -0.0002(15) 0.0000(14)
O4 0.0151(16) 0.0230(19) 0.0233(18) 0.0009(15) -0.0028(13) 0.0006(13)
O5 0.0204(17) 0.032(2) 0.0203(18) -0.0030(16) 0.0003(14) -0.0053(15)
O6 0.0230(17) 0.027(2) 0.031(2) -0.0077(17) -0.0045(16) -0.0054(15)
O7 0.0313(19) 0.033(2) 0.0190(18) -0.0016(16) -0.0046(16) 0.0045(16)
O8 0.0216(17) 0.0206(19) 0.0247(19) -0.0067(15) -0.0010(14) -0.0042(14)
O9 0.0178(15) 0.0153(16) 0.0147(16) -0.0035(14) -0.0004(13) 0.0017(13)
O10 0.032(2) 0.039(2) 0.0187(19) 0.0011(17) -0.0027(15) -0.0087(16)
O11 0.031(2) 0.035(2) 0.038(2) -0.020(2) 0.0098(18) -0.0060(17)
O12 0.0216(16) 0.0280(19) 0.0138(17) 0.0002(15) 0.0005(13) -0.0011(14)
O13 0.0168(16) 0.0178(17) 0.0225(18) 0.0029(14) 0.0021(13) -0.0018(13)
O14 0.0280(19) 0.029(2) 0.031(2) -0.0023(18) 0.0061(16) 0.0035(16)
O15 0.0215(18) 0.035(2) 0.029(2) -0.0017(17) 0.0006(16) -0.0054(16)
O16 0.0194(17) 0.027(2) 0.030(2) 0.0014(17) -0.0018(15) 0.0028(14)
O17 0.0218(18) 0.033(2) 0.034(2) -0.0025(18) -0.0009(16) -0.0040(16)
O18 0.0147(15) 0.0158(17) 0.0174(17) 0.0012(14) 0.0000(12) 0.0000(12)
O19 0.0268(19) 0.041(2) 0.023(2) 0.0011(18) -0.0063(16) 0.0044(16)
O20 0.0205(16) 0.0167(17) 0.0208(18) 0.0025(14) 0.0011(14) -0.0034(13)
O21 0.0195(17) 0.029(2) 0.0184(17) -0.0029(15) -0.0040(14) -0.0034(14)
O22 0.0272(19) 0.032(2) 0.024(2) -0.0019(17) 0.0053(16) 0.0024(16)
O23 0.0265(19) 0.044(2) 0.0160(18) 0.0000(17) -0.0056(14) -0.0064(16)
O24 0.0191(16) 0.031(2) 0.0157(17) 0.0024(15) 0.0007(14) -0.0024(15)
O26 0.057(3) 0.042(3) 0.118(5) 0.020(3) 0.000(3) -0.005(2)
O27 0.049(3) 0.028(2) 0.054(3) 0.013(2) -0.013(2) -0.0064(19)
O28 0.064(4) 0.033(3) 0.250(10) -0.001(5) -0.027(5) 0.002(3)
O29 0.049(3) 0.062(4) 0.103(5) 0.004(3) 0.012(3) -0.009(3)
O30 0.060(3) 0.033(2) 0.029(2) 0.0001(19) 0.013(2) 0.008(2)
O31 0.056(3) 0.043(3) 0.046(3) 0.003(2) -0.014(2) -0.006(2)
O32 0.048(2) 0.032(2) 0.034(2) -0.0005(19) 0.0028(19) 0.0054(19)
O33 0.082(4) 0.036(3) 0.120(6) 0.010(3) 0.008(4) 0.005(3)
O34 0.112(6) 0.070(5) 0.179(9) 0.024(5) 0.074(6) 0.015(4)
O35 0.050(3) 0.025(2) 0.064(3) 0.004(2) 0.008(2) -0.0052(19)
O36 0.050(3) 0.028(2) 0.060(3) -0.001(2) 0.006(2) -0.004(2)
N1 0.034(2) 0.024(2) 0.018(2) -0.0003(19) 0.0094(18) 0.0006(19)
N2 0.021(2) 0.022(2) 0.018(2) -0.0010(18) -0.0072(17) -0.0018(17)
N3 0.020(2) 0.039(3) 0.024(2) -0.010(2) -0.0050(19) 0.0074(19)
C1 0.024(2) 0.013(2) 0.020(2) 0.0001(18) 0.000(2) 0.0021(19)
C2 0.023(2) 0.017(2) 0.018(2) -0.001(2) -0.0037(19) -0.0030(19)
C3 0.020(2) 0.022(3) 0.025(3) 0.001(2) -0.004(2) -0.0015(19)
C4 0.026(2) 0.018(3) 0.017(2) 0.002(2) 0.001(2) -0.0034(19)
C5 0.026(2) 0.020(3) 0.029(3) 0.002(2) -0.002(2) -0.002(2)
C11 0.035(3) 0.025(3) 0.026(3) 0.003(2) 0.016(2) 0.000(2)
C12 0.033(3) 0.030(3) 0.029(3) -0.004(2) 0.005(2) 0.001(2)
C13 0.031(3) 0.030(3) 0.054(4) 0.001(3) 0.009(3) 0.003(2)
C14 0.041(4) 0.043(4) 0.085(6) -0.013(4) -0.006(4) -0.003(3)
C15 0.046(3) 0.033(3) 0.019(3) -0.002(2) -0.002(2) -0.010(3)
C16 0.055(6) 0.113(9) 0.014(4) 0.021(5) -0.013(4) -0.069(6)
C17 0.082(6) 0.065(6) 0.057(5) 0.019(4) -0.029(4) -0.042(5)
C18 0.069(7) 0.053(6) 0.040(5) -0.002(5) 0.011(5) -0.028(6)
C19 0.032(3) 0.025(3) 0.023(3) 0.001(2) 0.005(2) 0.001(2)
C20 0.037(3) 0.027(3) 0.027(3) 0.005(2) 0.008(2) 0.004(2)
C21 0.069(5) 0.032(4) 0.033(4) -0.006(3) 0.012(3) 0.012(3)
C22 0.054(4) 0.032(4) 0.041(4) 0.004(3) 0.010(3) 0.014(3)
C23 0.038(3) 0.027(3) 0.020(3) 0.000(2) 0.004(2) 0.007(2)
C24 0.036(3) 0.024(3) 0.035(3) -0.001(2) 0.010(3) 0.000(2)
C25 0.045(3) 0.027(3) 0.037(3) 0.000(3) 0.015(3) 0.004(3)
C26 0.045(4) 0.029(4) 0.098(7) -0.005(4) 0.029(4) 0.000(3)
C27 0.023(2) 0.024(3) 0.014(2) 0.001(2) -0.0029(19) 0.004(2)
C28 0.022(2) 0.029(3) 0.023(3) -0.003(2) 0.002(2) -0.004(2)
C29 0.030(3) 0.046(4) 0.020(3) 0.000(2) 0.003(2) -0.006(3)
C30 0.028(3) 0.064(5) 0.040(4) -0.012(3) 0.008(3) -0.002(3)
C31 0.024(2) 0.025(3) 0.026(3) -0.006(2) -0.004(2) -0.001(2)
C32 0.036(3) 0.023(3) 0.030(3) -0.006(2) -0.007(2) 0.002(2)
C33 0.032(3) 0.034(3) 0.029(3) -0.014(3) -0.004(2) 0.000(2)
C34 0.040(3) 0.028(3) 0.052(4) -0.014(3) 0.007(3) 0.003(3)
C35 0.022(2) 0.030(3) 0.026(3) -0.009(2) -0.007(2) 0.001(2)
C36 0.021(3) 0.042(4) 0.047(4) -0.017(3) 0.000(3) 0.001(2)
C37 0.026(3) 0.044(4) 0.061(5) -0.018(3) -0.007(3) 0.001(2)
C38 0.034(3) 0.044(4) 0.081(6) -0.015(4) 0.002(3) -0.009(3)
C39 0.026(3) 0.032(3) 0.016(2) 0.009(2) -0.005(2) -0.001(2)
C40 0.035(3) 0.027(3) 0.027(3) 0.004(2) -0.007(2) -0.002(2)
C41 0.040(3) 0.035(3) 0.036(3) 0.010(3) -0.016(3) -0.005(3)
C42 0.094(6) 0.031(4) 0.067(5) 0.013(4) -0.032(5) -0.012(4)
C43 0.021(3) 0.035(3) 0.038(3) -0.009(3) -0.006(2) -0.002(2)
C44 0.034(3) 0.040(4) 0.035(3) -0.001(3) -0.006(3) -0.002(3)
C45 0.028(3) 0.026(3) 0.049(4) 0.005(3) -0.009(3) -0.001(2)
C46 0.041(3) 0.042(4) 0.048(4) 0.022(3) -0.002(3) 0.007(3)
C47 0.028(3) 0.061(4) 0.033(3) -0.016(3) 0.001(2) 0.006(3)
C48 0.031(3) 0.094(6) 0.030(3) -0.018(4) -0.008(3) 0.012(3)
C51 0.021(3) 0.039(4) 0.045(4) -0.004(3) -0.015(2) 0.003(2)
C52 0.053(4) 0.030(4) 0.100(7) -0.009(4) -0.033(5) 0.013(3)
C53 0.048(5) 0.051(5) 0.178(12) 0.035(6) -0.052(6) -0.011(4)
C55 0.025(3) 0.029(3) 0.028(3) -0.002(2) 0.008(2) 0.003(2)
C56 0.032(3) 0.040(3) 0.028(3) 0.001(3) 0.000(2) -0.002(2)
C57 0.040(3) 0.045(4) 0.028(3) 0.004(3) 0.002(3) 0.005(3)
C58 0.055(4) 0.042(4) 0.064(5) 0.005(4) -0.005(4) -0.008(3)

loop_
_atom_type_symbol
_atom_type_description
_atom_type_scat_dispersion_real
_atom_type_scat_dispersion_imag
_atom_type_scat_source
Mo Mo -1.6832 0.6857 'International Tables Vol C Tables 4.2.6.8 and 6.1.1.4'
Cr Cr 0.3209 0.6236 'International Tables Vol C Tables 4.2.6.8 and 6.1.1.4'
O O 0.0106 0.0060 'International Tables Vol C Tables 4.2.6.8 and 6.1.1.4'
N N 0.0061 0.0033 'International Tables Vol C Tables 4.2.6.8 and 6.1.1.4'
C C 0.0033 0.0016 'International Tables Vol C Tables 4.2.6.8 and 6.1.1.4'
H H 0.0000 0.0000 'International Tables Vol C Tables 4.2.6.8 and 6.1.1.4'

loop_
_geom_angle_atom_site_label_1
_geom_angle_atom_site_label_2
_geom_angle_atom_site_label_3
_geom_angle
O5 Mo1 O3 106.07(17)
O5 Mo1 O24 99.22(16)
O3 Mo1 O24 101.72(16)
O5 Mo1 O4 101.00(16)
O3 Mo1 O4 96.58(16)
O24 Mo1 O4 147.69(14)
O5 Mo1 O2 93.95(15)
O3 Mo1 O2 158.57(15)
O24 Mo1 O2 82.10(13)
O4 Mo1 O2 71.63(13)
O5 Mo1 O1 162.46(15)
O3 Mo1 O1 90.59(14)
O24 Mo1 O1 71.42(13)
O4 Mo1 O1 82.08(12)
O2 Mo1 O1 70.45(11)
O7 Mo2 O6 105.66(18)
O7 Mo2 O4 97.07(16)
O6 Mo2 O4 103.40(16)
O7 Mo2 O8 100.99(16)
O6 Mo2 O8 97.88(16)
O4 Mo2 O8 147.12(14)
O7 Mo2 O2 160.27(15)
O6 Mo2 O2 92.80(15)
O4 Mo2 O2 71.39(13)
O8 Mo2 O2 82.92(13)
O7 Mo2 O9 93.15(15)
O6 Mo2 O9 159.76(15)
O4 Mo2 O9 81.13(12)
O8 Mo2 O9 70.71(12)
O2 Mo2 O9 69.69(11)
O10 Mo3 O11 105.8(2)
O10 Mo3 O12 96.84(16)
O11 Mo3 O12 102.21(17)
O10 Mo3 O8 102.76(17)
O11 Mo3 O8 97.01(17)
O12 Mo3 O8 147.57(14)
O10 Mo3 O9 90.62(16)
O11 Mo3 O9 161.99(17)
O12 Mo3 O9 82.63(13)
O8 Mo3 O9 71.69(13)
O10 Mo3 O13 158.32(16)
O11 Mo3 O13 94.49(17)
O12 Mo3 O13 71.02(13)
O8 Mo3 O13 81.73(13)
O9 Mo3 O13 70.45(11)
O15 Mo4 O14 105.25(18)
O15 Mo4 O12 97.08(17)
O14 Mo4 O12 102.43(17)
O15 Mo4 O16 102.22(17)
O14 Mo4 O16 98.35(17)
O12 Mo4 O16 146.70(15)
O15 Mo4 O13 160.52(15)
O14 Mo4 O13 92.70(15)
O12 Mo4 O13 71.19(13)
O16 Mo4 O13 82.19(14)
O15 Mo4 O18 92.97(15)
O14 Mo4 O18 160.87(15)
O12 Mo4 O18 80.64(13)
O16 Mo4 O18 71.58(13)
O13 Mo4 O18 70.19(11)
O19 Mo5 O17 105.77(19)
O19 Mo5 O21 102.56(17)
O17 Mo5 O21 96.55(17)
O19 Mo5 O16 98.92(17)
O17 Mo5 O16 101.41(17)
O21 Mo5 O16 146.97(14)
O19 Mo5 O20 94.63(16)
O17 Mo5 O20 158.14(15)
O21 Mo5 O20 70.90(13)
O16 Mo5 O20 82.69(14)
O19 Mo5 O18 162.14(16)
O17 Mo5 O18 90.70(15)
O21 Mo5 O18 81.90(13)
O16 Mo5 O18 70.47(13)
O20 Mo5 O18 70.25(11)
O23 Mo6 O22 105.55(19)
O23 Mo6 O21 103.14(16)
O22 Mo6 O21 96.91(17)
O23 Mo6 O24 97.78(16)
O22 Mo6 O24 101.82(17)
O21 Mo6 O24 146.95(14)
O23 Mo6 O20 95.43(16)
O22 Mo6 O20 157.76(16)
O21 Mo6 O20 70.68(13)
O24 Mo6 O20 82.19(13)
O23 Mo6 O1 162.68(16)
O22 Mo6 O1 90.06(15)
O21 Mo6 O1 81.91(13)
O24 Mo6 O1 71.17(12)
O20 Mo6 O1 70.34(12)
O1 Cr1 O9 91.82(13)
O1 Cr1 O18 92.36(13)
O9 Cr1 O18 92.47(14)
O1 Cr1 O13 177.16(15)
O9 Cr1 O13 85.99(14)
O18 Cr1 O13 85.93(14)
O1 Cr1 O2 85.69(14)
O9 Cr1 O2 85.00(13)
O18 Cr1 O2 176.75(14)
O13 Cr1 O2 95.91(14)
O1 Cr1 O20 85.75(14)
O9 Cr1 O20 176.99(15)
O18 Cr1 O20 85.87(13)
O13 Cr1 O20 96.39(14)
O2 Cr1 O20 96.57(13)
C4 O1 Cr1 117.2(3)
C4 O1 Mo6 120.0(3)
Cr1 O1 Mo6 101.37(13)
C4 O1 Mo1 121.6(3)
Cr1 O1 Mo1 100.99(13)
Mo6 O1 Mo1 90.76(11)
Cr1 O2 Mo1 102.83(14)
Cr1 O2 Mo2 103.41(14)
Mo1 O2 Mo2 92.59(12)
Mo2 O4 Mo1 119.18(17)
Mo3 O8 Mo2 120.32(18)
C2 O9 Cr1 116.3(3)
C2 O9 Mo3 119.7(3)
Cr1 O9 Mo3 102.04(13)
C2 O9 Mo2 120.7(3)
Cr1 O9 Mo2 101.85(14)
Mo3 O9 Mo2 91.95(11)
Mo4 O12 Mo3 121.20(18)
Cr1 O13 Mo4 102.09(14)
Cr1 O13 Mo3 101.52(14)
Mo4 O13 Mo3 91.80(12)
Mo4 O16 Mo5 121.57(19)
C3 O18 Cr1 116.6(3)
C3 O18 Mo4 120.1(3)
Cr1 O18 Mo4 101.74(14)
C3 O18 Mo5 121.7(3)
Cr1 O18 Mo5 100.59(13)
Mo4 O18 Mo5 91.26(11)
Cr1 O20 Mo5 103.26(14)
Cr1 O20 Mo6 102.47(14)
Mo5 O20 Mo6 93.29(12)
Mo6 O21 Mo5 120.35(19)
Mo1 O24 Mo6 120.99(18)
C19 N1 C15 111.7(4)
C19 N1 C23 105.5(4)
C15 N1 C23 111.6(4)
C19 N1 C11 111.2(4)
C15 N1 C11 106.6(4)
C23 N1 C11 110.3(4)
C31 N2 C39 105.7(4)
C31 N2 C27 111.0(4)
C39 N2 C27 111.2(4)
C31 N2 C35 111.3(4)
C39 N2 C35 111.9(4)
C27 N2 C35 105.8(4)
C43 N3 C51 112.8(5)
C43 N3 C47 109.7(4)
C51 N3 C47 108.4(4)
C43 N3 C55 107.5(4)
C51 N3 C55 108.4(4)
C47 N3 C55 110.1(5)
C2 C1 C3 112.0(4)
C2 C1 C4 111.6(4)
C3 C1 C4 112.0(4)
C2 C1 C5 107.1(4)
C3 C1 C5 106.6(4)
C4 C1 C5 107.0(4)
O9 C2 C1 113.9(4)
O18 C3 C1 113.9(4)
O1 C4 C1 113.8(4)
C12 C11 N1 115.5(4)
C13 C12 C11 109.4(5)
C14 C13 C12 113.1(6)
C16 C15 N1 116.3(5)
C17 C16 C15 112.1(6)
C18 C17 C16 119.6(7)
N1 C19 C20 116.7(4)
C21 C20 C19 109.4(5)
C20 C21 C22 114.2(5)
C24 C23 N1 114.3(4)
C23 C24 C25 108.9(5)
C26 C25 C24 112.1(6)
C28 C27 N2 117.0(4)
C27 C28 C29 108.8(4)
C30 C29 C28 114.8(5)
N2 C31 C32 115.1(4)
C31 C32 C33 109.2(5)
C34 C33 C32 111.3(5)
C36 C35 N2 115.6(4)
C35 C36 C37 110.1(5)
C38 C37 C36 112.8(6)
C40 C39 N2 117.2(4)
C39 C40 C41 109.7(5)
C42 C41 C40 112.4(5)
N3 C43 C44 115.6(4)
C45 C44 C43 111.2(5)
C46 C45 C44 112.3(5)
C48 C47 N3 116.5(5)
C49 C48 C47 107.2(6)
C50 C49 C48 125.4(11)
C52 C51 N3 115.2(5)
C51 C52 C53 109.9(6)
C54 C53 C52 111.5(11)
C56 C55 N3 117.1(4)
C57 C56 C55 108.5(5)
C56 C57 C58 113.0(5)

loop_
_geom_bond_atom_site_label_1
_geom_bond_atom_site_label_2
_geom_bond_distance
Mo1 O5 1.711(3)
Mo1 O3 1.716(4)
Mo1 O24 1.911(3)
Mo1 O4 1.928(3)
Mo1 O2 2.287(3)
Mo1 O1 2.353(3)
Mo2 O7 1.698(4)
Mo2 O6 1.709(4)
Mo2 O4 1.919(3)
Mo2 O8 1.942(4)
Mo2 O2 2.303(3)
Mo2 O9 2.357(3)
Mo3 O10 1.693(4)
Mo3 O11 1.706(4)
Mo3 O12 1.922(3)
Mo3 O8 1.934(3)
Mo3 O9 2.320(3)
Mo3 O13 2.332(3)
Mo4 O15 1.695(4)
Mo4 O14 1.707(4)
Mo4 O12 1.918(3)
Mo4 O16 1.923(4)
Mo4 O13 2.327(3)
Mo4 O18 2.338(3)
Mo5 O19 1.696(4)
Mo5 O17 1.708(4)
Mo5 O21 1.926(4)
Mo5 O16 1.938(4)
Mo5 O20 2.291(3)
Mo5 O18 2.376(3)
Mo6 O23 1.701(4)
Mo6 O22 1.712(4)
Mo6 O21 1.924(3)
Mo6 O24 1.934(3)
Mo6 O20 2.302(3)
Mo6 O1 2.348(3)
Cr1 O1 1.960(3)
Cr1 O9 1.966(3)
Cr1 O18 1.967(3)
Cr1 O13 1.969(3)
Cr1 O2 1.976(3)
Cr1 O20 1.977(3)
O1 C4 1.438(6)
O9 C2 1.461(6)
O18 C3 1.451(6)
N1 C19 1.512(6)
N1 C15 1.514(7)
N1 C23 1.534(7)
N1 C11 1.535(6)
N2 C31 1.515(6)
N2 C39 1.521(6)
N2 C27 1.523(6)
N2 C35 1.524(6)
N3 C43 1.513(7)
N3 C51 1.521(7)
N3 C47 1.531(7)
N3 C55 1.531(7)
C1 C2 1.521(6)
C1 C3 1.521(7)
C1 C4 1.534(7)
C1 C5 1.548(6)
C11 C12 1.521(8)
C12 C13 1.514(8)
C13 C14 1.498(9)
C15 C16 1.493(9)
C16 C17 1.477(10)
C17 C18 1.462(11)
C19 C20 1.521(7)
C20 C21 1.510(8)
C21 C22 1.511(8)
C23 C24 1.532(7)
C24 C25 1.544(8)
C25 C26 1.541(9)
C27 C28 1.501(7)
C28 C29 1.522(7)
C29 C30 1.500(8)
C31 C32 1.526(7)
C32 C33 1.528(7)
C33 C34 1.525(9)
C35 C36 1.516(7)
C36 C37 1.544(8)
C37 C38 1.537(9)
C39 C40 1.501(7)
C40 C41 1.530(7)
C41 C42 1.505(9)
C43 C44 1.516(8)
C44 C45 1.513(8)
C45 C46 1.513(9)
C47 C48 1.525(9)
C48 C49 1.517(11)
C49 C50 1.279(15)
C51 C52 1.519(8)
C52 C53 1.534(9)
C53 C54 1.340(14)
C55 C56 1.520(7)
C56 C57 1.506(8)
C57 C58 1.510(8)
